data_2204744
loop_
_publ_author_name
'Gao, Shan'
'Gu, Chang-Sheng'
'Huo, Li-Hua'
'Liu, Ji-Wei'
'Zhao, Jing-Gui'

_publ_section_title
;
 Bis(\m-3-carboxylatophenoxyacetato)bis[(1<i>H</i>-imidazole)copper(II)]
 dihydrate
;
_journal_issue 12
_journal_name_full 'Acta Crystallographica Section E'
_journal_page_first m1933
_journal_page_last m1935
_journal_paper_doi 10.1107/S1600536804029976
_journal_volume 60
_journal_year 2004
_chemical_formula_iupac '[Cu2 (C9 H6 O5)2 (C3 H4 N2)4], 2H2 O'
_chemical_formula_moiety 'C30 H28 Cu2 N8 O10, 2H2 O'
_chemical_formula_sum 'C30 H32 Cu2 N8 O12'
_chemical_formula_weight 823.74
_chemical_name_systematic
;
Bis(\m-3-carboxylatophenoxyacetato)bis[(1H-imidazole)copper(II)] dihydrate
;
_space_group_IT_number 14
_symmetry_cell_setting monoclinic
_symmetry_space_group_name_Hall '-P 2ybc'
_symmetry_space_group_name_H-M 'P 1 21/c 1'
_atom_sites_solution_hydrogens geom
_atom_sites_solution_primary direct
_atom_sites_solution_secondary difmap
_cell_angle_alpha 90.00
_cell_angle_beta 98.20(3)
_cell_angle_gamma 90.00
_cell_formula_units_Z 2
_cell_length_a 9.997(2)
_cell_length_b 16.422(3)
_cell_length_c 10.857(2)
_cell_measurement_reflns_used 15849
_cell_measurement_temperature 293(2)
_cell_measurement_theta_max 27.41
_cell_measurement_theta_min 3.13
_cell_volume 1764.2(6)
_computing_cell_refinement RAPID-AUTO
_computing_data_collection 'RAPID-AUTO (Rigaku, 1998)'
_computing_data_reduction 'CrystalStructure (Rigaku/MSC, 2002)'
_computing_molecular_graphics 'ORTEPII (Johnson, 1976)'
_computing_publication_material SHELXL97
_computing_structure_refinement 'SHELXL97 (Sheldrick, 1997)'
_computing_structure_solution 'SHELXS97 (Sheldrick, 1997)'
_diffrn_ambient_temperature 293(2)
_diffrn_detector_area_resol_mean 10
_diffrn_measured_fraction_theta_full 0.992
_diffrn_measured_fraction_theta_max 0.992
_diffrn_measurement_device_type 'Rigaku R-AXIS RAPID'
_diffrn_measurement_method \w
_diffrn_radiation_monochromator graphite
_diffrn_radiation_source 'fine-focus sealed tube'
_diffrn_radiation_type MoK\a
_diffrn_radiation_wavelength 0.71073
_diffrn_reflns_av_R_equivalents 0.0253
_diffrn_reflns_av_sigmaI/netI 0.0170
_diffrn_reflns_limit_h_max 12
_diffrn_reflns_limit_h_min -12
_diffrn_reflns_limit_k_max 21
_diffrn_reflns_limit_k_min -21
_diffrn_reflns_limit_l_max 14
_diffrn_reflns_limit_l_min -13
_diffrn_reflns_number 16077
_diffrn_reflns_theta_full 27.41
_diffrn_reflns_theta_max 27.41
_diffrn_reflns_theta_min 3.12
_diffrn_standards_decay_% 0
_diffrn_standards_interval_count 0
_diffrn_standards_interval_time 0
_diffrn_standards_number 0
_exptl_absorpt_coefficient_mu 1.278
_exptl_absorpt_correction_T_max 0.793
_exptl_absorpt_correction_T_min 0.663
_exptl_absorpt_correction_type multi-scan
_exptl_absorpt_process_details '(ABSCOR; Higashi, 1995)'
_exptl_crystal_colour Blue
_exptl_crystal_density_diffrn 1.551
_exptl_crystal_density_method 'not measured'
_exptl_crystal_description Prism
_exptl_crystal_F_000 844
_exptl_crystal_size_max 0.35
_exptl_crystal_size_mid 0.26
_exptl_crystal_size_min 0.19
_refine_diff_density_max 0.479
_refine_diff_density_min -0.282
_refine_ls_extinction_method none
_refine_ls_goodness_of_fit_ref 1.040
_refine_ls_hydrogen_treatment mixed
_refine_ls_matrix_type full
_refine_ls_number_parameters 241
_refine_ls_number_reflns 3982
_refine_ls_number_restraints 3
_refine_ls_restrained_S_all 1.039
_refine_ls_R_factor_all 0.0477
_refine_ls_R_factor_gt 0.0382
_refine_ls_shift/su_max 0.001
_refine_ls_shift/su_mean 0.000
_refine_ls_structure_factor_coef Fsqd
_refine_ls_weighting_details 'calc w = 1/[\s^2^(Fo^2^)+(0.0558P)^2^+0.5757P] where P = (Fo^2^+2Fc^2^)/3'
_refine_ls_weighting_scheme calc
_refine_ls_wR_factor_gt 0.0949
_refine_ls_wR_factor_ref 0.0994
_reflns_number_gt 3319
_reflns_number_total 3982
_reflns_threshold_expression I>2\s(I)
_cod_data_source_file lh6310.cif
_cod_data_source_block I
_cod_original_sg_symbol_H-M 'P 21/c'
_cod_database_code 2204744
_cod_database_fobs_code 2204744

loop_
_symmetry_equiv_pos_as_xyz
'x, y, z'
'-x, y+1/2, -z+1/2'
'-x, -y, -z'
'x, -y-1/2, z-1/2'

loop_
_atom_site_label
_atom_site_fract_x
_atom_site_fract_y
_atom_site_fract_z
_atom_site_U_iso_or_equiv
_atom_site_adp_type
_atom_site_calc_flag
_atom_site_refinement_flags
_atom_site_occupancy
_atom_site_type_symbol
Cu1 0.14180(3) 0.625677(16) 0.73660(2) 0.04230(11) Uani d . 1 Cu
N1 0.2031(2) 0.51828(12) 0.80959(19) 0.0506(4) Uani d . 1 N
N2 0.2494(2) 0.38832(13) 0.8197(2) 0.0621(6) Uani d . 1 N
N3 0.08196(19) 0.73278(11) 0.66421(18) 0.0468(4) Uani d . 1 N
N4 0.0060(2) 0.82315(13) 0.52347(19) 0.0580(5) Uani d . 1 N
O1 0.29451(16) 0.67706(10) 0.83965(14) 0.0506(4) Uani d . 1 O
O2 0.50898(17) 0.71365(11) 0.87529(17) 0.0615(5) Uani d . 1 O
O3 0.31831(17) 0.62502(10) 0.61070(16) 0.0541(4) Uani d . 1 O
O4 0.01582(15) 0.43002(9) 0.35865(14) 0.0464(3) Uani d . 1 O
O5 0.11393(18) 0.40470(11) 0.19206(16) 0.0574(4) Uani d . 1 O
O1W 0.2490(2) 0.24494(13) 0.6957(3) 0.0853(7) Uani d D 1 O
C1 0.1796(3) 0.44715(15) 0.7545(3) 0.0562(6) Uani d . 1 C
C2 0.2928(3) 0.50325(17) 0.9156(2) 0.0605(6) Uani d . 1 C
C3 0.3218(3) 0.42300(18) 0.9233(3) 0.0660(7) Uani d . 1 C
C4 0.0061(3) 0.74458(16) 0.5558(2) 0.0562(6) Uani d . 1 C
C5 0.1319(3) 0.80922(15) 0.7008(2) 0.0552(6) Uani d . 1 C
C6 0.0843(3) 0.86452(15) 0.6139(3) 0.0582(6) Uani d . 1 C
C7 0.4088(2) 0.68862(13) 0.8054(2) 0.0472(5) Uani d . 1 C
C8 0.4278(2) 0.67252(15) 0.6708(2) 0.0510(5) Uani d . 1 C
C9 0.3300(2) 0.58693(13) 0.49955(19) 0.0417(4) Uani d . 1 C
C10 0.4383(2) 0.59762(15) 0.4350(2) 0.0500(5) Uani d . 1 C
C11 0.4397(2) 0.55467(16) 0.3251(2) 0.0559(6) Uani d . 1 C
C12 0.3365(2) 0.50259(16) 0.2802(2) 0.0498(5) Uani d . 1 C
C13 0.2271(2) 0.49280(12) 0.34492(19) 0.0392(4) Uani d . 1 C
C14 0.2242(2) 0.53554(13) 0.45458(19) 0.0398(4) Uani d . 1 C
C15 0.1119(2) 0.43824(13) 0.2944(2) 0.0419(5) Uani d . 1 C
H1W1 0.217(3) 0.1972(11) 0.703(4) 0.128 Uiso d D 1 H
H1W2 0.326(2) 0.240(2) 0.671(4) 0.128 Uiso d D 1 H
H1 0.1223 0.4391 0.6802 0.067 Uiso calc R 1 H
H2 0.3280 0.5424 0.9731 0.073 Uiso calc R 1 H
H3 0.3790 0.3967 0.9859 0.079 Uiso calc R 1 H
H4 -0.0409 0.7038 0.5083 0.067 Uiso calc R 1 H
H5 0.1892 0.8205 0.7740 0.066 Uiso calc R 1 H
H6 0.1020 0.9201 0.6158 0.070 Uiso calc R 1 H
H8A 0.4319 0.7238 0.6272 0.061 Uiso calc R 1 H
H8B 0.5122 0.6438 0.6685 0.061 Uiso calc R 1 H
H10 0.5085 0.6328 0.4645 0.060 Uiso calc R 1 H
H11 0.5121 0.5613 0.2809 0.067 Uiso calc R 1 H
H12 0.3398 0.4740 0.2068 0.060 Uiso calc R 1 H
H14 0.1511 0.5297 0.4981 0.048 Uiso calc R 1 H
H16 0.2489 0.3376 0.8001 0.075 Uiso calc R 1 H
H17 -0.0369 0.8438 0.4564 0.070 Uiso calc R 1 H

loop_
_atom_site_aniso_label
_atom_site_aniso_U_11
_atom_site_aniso_U_22
_atom_site_aniso_U_33
_atom_site_aniso_U_12
_atom_site_aniso_U_13
_atom_site_aniso_U_23
Cu1 0.04254(16) 0.04153(16) 0.04086(16) -0.00437(10) -0.00078(11) -0.00196(10)
N1 0.0484(10) 0.0496(11) 0.0527(11) -0.0017(9) 0.0034(9) 0.0033(9)
N2 0.0626(13) 0.0508(12) 0.0765(16) 0.0038(10) 0.0220(12) 0.0097(10)
N3 0.0489(10) 0.0445(10) 0.0441(10) -0.0027(8) -0.0032(8) -0.0009(8)
N4 0.0635(12) 0.0576(12) 0.0502(11) 0.0068(10) -0.0010(10) 0.0117(10)
O1 0.0507(9) 0.0520(9) 0.0456(8) -0.0051(7) -0.0054(7) -0.0048(7)
O2 0.0508(9) 0.0635(11) 0.0638(11) -0.0044(8) -0.0135(8) -0.0149(9)
O3 0.0462(9) 0.0656(11) 0.0505(9) -0.0195(7) 0.0075(7) -0.0191(8)
O4 0.0436(8) 0.0488(8) 0.0462(8) -0.0093(7) 0.0045(7) -0.0054(7)
O5 0.0610(10) 0.0626(10) 0.0482(9) -0.0052(8) 0.0062(8) -0.0184(8)
O1W 0.0708(13) 0.0620(12) 0.124(2) -0.0040(10) 0.0160(14) -0.0084(13)
C1 0.0541(13) 0.0477(13) 0.0666(16) -0.0004(11) 0.0083(12) 0.0064(11)
C2 0.0693(16) 0.0610(15) 0.0501(14) 0.0043(13) 0.0043(12) 0.0060(12)
C3 0.0686(17) 0.0688(18) 0.0613(16) 0.0099(14) 0.0115(14) 0.0180(14)
C4 0.0602(14) 0.0547(14) 0.0489(13) -0.0042(11) -0.0083(11) -0.0006(11)
C5 0.0577(14) 0.0469(13) 0.0571(14) -0.0023(11) -0.0053(11) -0.0053(11)
C6 0.0650(16) 0.0427(13) 0.0653(16) -0.0012(11) 0.0037(13) 0.0033(11)
C7 0.0481(12) 0.0342(10) 0.0547(13) 0.0011(9) -0.0081(10) -0.0033(9)
C8 0.0438(11) 0.0496(13) 0.0570(13) -0.0111(10) -0.0021(10) -0.0070(10)
C9 0.0427(11) 0.0427(11) 0.0390(10) -0.0023(9) 0.0039(9) 0.0009(9)
C10 0.0429(11) 0.0550(13) 0.0515(13) -0.0113(10) 0.0052(10) 0.0027(10)
C11 0.0457(12) 0.0721(16) 0.0527(13) -0.0085(12) 0.0167(11) 0.0006(12)
C12 0.0501(12) 0.0581(14) 0.0425(11) 0.0019(10) 0.0105(10) -0.0008(10)
C13 0.0378(10) 0.0401(10) 0.0390(10) 0.0018(8) 0.0033(8) 0.0019(8)
C14 0.0389(10) 0.0436(11) 0.0369(10) -0.0044(8) 0.0058(8) 0.0002(8)
C15 0.0441(11) 0.0386(10) 0.0409(11) 0.0021(9) -0.0011(9) -0.0014(9)

loop_
_atom_type_symbol
_atom_type_description
_atom_type_scat_dispersion_real
_atom_type_scat_dispersion_imag
_atom_type_scat_source
C C 0.0033 0.0016 'International Tables Vol C Tables 4.2.6.8 and 6.1.1.4'
H H 0.0000 0.0000 'International Tables Vol C Tables 4.2.6.8 and 6.1.1.4'
N N 0.0061 0.0033 'International Tables Vol C Tables 4.2.6.8 and 6.1.1.4'
O O 0.0106 0.0060 'International Tables Vol C Tables 4.2.6.8 and 6.1.1.4'
Cu Cu 0.3201 1.2651 'International Tables Vol C Tables 4.2.6.8 and 6.1.1.4'

loop_
_geom_angle_atom_site_label_1
_geom_angle_atom_site_label_2
_geom_angle_atom_site_label_3
_geom_angle_site_symmetry_1
_geom_angle_site_symmetry_3
_geom_angle
_geom_angle_publ_flag
N1 Cu1 O3 . . 90.76(7) yes
N3 Cu1 N1 . . 179.65(8) yes
N3 Cu1 O3 . . 89.02(7) yes
O1 Cu1 N1 . . 89.07(8) yes
O1 Cu1 N3 . . 90.62(8) yes
O1 Cu1 O3 . . 75.39(6) yes
O1 Cu1 O4 . 3_566 176.45(7) yes
O4 Cu1 N1 3_566 . 88.60(8) yes
O4 Cu1 N3 3_566 . 91.72(7) yes
O4 Cu1 O3 3_566 . 107.31(6) yes
O5 Cu1 N1 3_566 . 88.52(7) yes
O5 Cu1 N3 3_566 . 91.83(7) yes
O5 Cu1 O1 3_566 . 125.82(7) yes
O5 Cu1 O3 3_566 . 158.76(6) yes
O5 Cu1 O4 3_566 3_566 51.45(6) yes
N1 C1 N2 . . 110.8(2) no
N1 C1 H1 . . 124.6 no
N1 C2 H2 . . 125.2 no
N2 C1 H1 . . 124.6 no
N2 C3 H3 . . 127.1 no
N3 C4 N4 . . 110.8(2) no
N3 C4 H4 . . 124.6 no
N3 C5 H5 . . 125.3 no
N4 C4 H4 . . 124.6 no
N4 C6 H6 . . 126.9 no
O1 C7 C8 . . 119.82(19) no
O2 C7 O1 . . 123.7(2) no
O2 C7 C8 . . 116.5(2) no
O3 C8 C7 . . 109.98(19) no
O3 C8 H8A . . 109.7 no
O3 C8 H8B . . 109.7 no
O3 C9 C10 . . 123.8(2) no
O3 C9 C14 . . 115.40(18) no
O4 C15 C13 . . 117.57(18) no
O5 C15 O4 . . 123.6(2) no
O5 C15 C13 . . 118.85(19) no
C1 N1 C2 . . 105.8(2) no
C1 N1 Cu1 . . 125.38(17) no
C1 N2 C3 . . 108.0(2) no
C1 N2 H16 . . 126.0 no
C2 N1 Cu1 . . 128.13(18) no
C2 C3 N2 . . 105.7(3) no
C2 C3 H3 . . 127.1 no
C3 N2 H16 . . 126.0 no
C3 C2 N1 . . 109.6(3) no
C3 C2 H2 . . 125.2 no
C4 N3 Cu1 . . 125.85(17) no
C4 N3 C5 . . 105.1(2) no
C4 N4 C6 . . 108.5(2) no
C4 N4 H17 . . 125.8 no
C5 N3 Cu1 . . 127.80(16) no
C5 C6 N4 . . 106.3(2) no
C5 C6 H6 . . 126.9 no
C6 N4 H17 . . 125.8 no
C6 C5 N3 . . 109.4(2) no
C6 C5 H5 . . 125.3 no
C7 O1 Cu1 . . 124.16(15) no
C7 C8 H8A . . 109.7 no
C7 C8 H8B . . 109.7 no
C8 O3 Cu1 . . 108.58(13) no
C9 O3 Cu1 . . 131.81(13) no
C9 O3 C8 . . 119.59(17) no
C9 C10 C11 . . 118.5(2) no
C9 C10 H10 . . 120.8 no
C9 C14 H14 . . 119.9 no
C10 C9 C14 . . 120.8(2) no
C10 C11 H11 . . 119.3 no
C11 C10 H10 . . 120.8 no
C11 C12 C13 . . 119.8(2) no
C11 C12 H12 . . 120.1 no
C12 C11 C10 . . 121.4(2) no
C12 C11 H11 . . 119.3 no
C12 C13 C15 . . 120.13(19) no
C13 C12 H12 . . 120.1 no
C13 C14 C9 . . 120.18(19) no
C13 C14 H14 . . 119.9 no
C14 C13 C12 . . 119.3(2) no
C14 C13 C15 . . 120.53(18) no
C15 O4 Cu1 . 3_566 111.66(13) no
H1W1 O1W H1W2 . . 108.0(16) no
H8A C8 H8B . . 108.2 no

loop_
_geom_bond_atom_site_label_1
_geom_bond_atom_site_label_2
_geom_bond_site_symmetry_2
_geom_bond_distance
_geom_bond_publ_flag
Cu1 N1 . 1.994(2) yes
Cu1 N3 . 1.9837(19) yes
Cu1 O1 . 1.9513(16) yes
Cu1 O3 . 2.3814(18) yes
Cu1 O4 3_566 1.9810(15) yes
Cu1 O5 3_566 2.8191(15) yes
O1 C7 . 1.266(3) yes
O2 C7 . 1.238(3) yes
O4 C15 . 1.273(3) yes
O5 C15 . 1.243(3) yes
N1 C1 . 1.318(3) no
N1 C2 . 1.377(3) no
N2 C1 . 1.334(3) no
N2 C3 . 1.372(4) no
N2 H16 . 0.8600 no
N3 C4 . 1.321(3) no
N3 C5 . 1.388(3) no
N4 C4 . 1.337(3) no
N4 C6 . 1.349(3) no
N4 H17 . 0.8600 no
O3 C8 . 1.424(3) no
O3 C9 . 1.379(3) no
O4 Cu1 3_566 1.9810(15) no
O1W H1W1 . 0.856(10) no
O1W H1W2 . 0.858(10) no
C1 H1 . 0.9300 no
C2 C3 . 1.350(4) no
C2 H2 . 0.9300 no
C3 H3 . 0.9300 no
C4 H4 . 0.9300 no
C5 C6 . 1.347(4) no
C5 H5 . 0.9300 no
C6 H6 . 0.9300 no
C7 C8 . 1.523(3) no
C8 H8A . 0.9700 no
C8 H8B . 0.9700 no
C9 C10 . 1.382(3) no
C9 C14 . 1.386(3) no
C10 C11 . 1.388(3) no
C10 H10 . 0.9300 no
C11 C12 . 1.375(3) no
C11 H11 . 0.9300 no
C12 C13 . 1.391(3) no
C12 H12 . 0.9300 no
C13 C14 . 1.386(3) no
C13 C15 . 1.500(3) no
C14 H14 . 0.9300 no

loop_
_geom_hbond_atom_site_label_D
_geom_hbond_atom_site_label_H
_geom_hbond_atom_site_label_A
_geom_hbond_site_symmetry_A
_geom_hbond_distance_DH
_geom_hbond_distance_HA
_geom_hbond_distance_DA
_geom_hbond_angle_DHA
_geom_hbond_publ_flag
N2 H16 O1W . 0.86 1.90 2.712(3) 158 yes
N4 H17 O5 2 0.86 1.96 2.812(3) 171 yes
O1W H1W1 O5 4_566 0.85(2) 1.96(3) 2.802(3) 168(4) yes
O1W H1W2 O2 2_646 0.85(2) 1.84(3) 2.691(3) 172(4) yes

loop_
_geom_torsion_atom_site_label_1
_geom_torsion_atom_site_label_2
_geom_torsion_atom_site_label_3
_geom_torsion_atom_site_label_4
_geom_torsion_site_symmetry_1
_geom_torsion
_geom_torsion_publ_flag
Cu1 N1 C1 N2 . 171.33(16) no
Cu1 N1 C2 C3 . -171.30(18) no
Cu1 N3 C4 N4 . -167.86(17) no
Cu1 N3 C5 C6 . 167.67(19) no
Cu1 O1 C7 O2 . -172.42(17) no
Cu1 O1 C7 C8 . 8.4(3) no
Cu1 O3 C8 C7 . 14.1(2) no
Cu1 O3 C9 C10 . 175.81(17) no
Cu1 O3 C9 C14 . -4.3(3) no
Cu1 O4 C15 O5 3_566 -10.1(3) no
Cu1 O4 C15 C13 3_566 168.75(14) no
N1 Cu1 O1 C7 . 91.36(18) no
N1 Cu1 O3 C8 . -97.64(16) no
N1 Cu1 O3 C9 . 80.6(2) no
N1 C2 C3 N2 . 0.4(3) no
N3 Cu1 O1 C7 . -88.49(18) no
N3 Cu1 O3 C8 . 82.10(16) no
N3 Cu1 O3 C9 . -99.7(2) no
N3 C5 C6 N4 . -0.3(3) no
O1 Cu1 N1 C1 . -153.1(2) no
O1 Cu1 N1 C2 . 16.3(2) no
O1 Cu1 N3 C4 . 156.7(2) no
O1 Cu1 N3 C5 . -8.3(2) no
O1 Cu1 O3 C8 . -8.80(15) no
O1 Cu1 O3 C9 . 169.4(2) no
O1 C7 C8 O3 . -15.8(3) no
O2 C7 C8 O3 . 164.9(2) no
O3 Cu1 N1 C1 . -77.7(2) no
O3 Cu1 N1 C2 . 91.7(2) no
O3 Cu1 N3 C4 . 81.3(2) no
O3 Cu1 N3 C5 . -83.7(2) no
O3 Cu1 O1 C7 . 0.33(17) no
O3 C9 C10 C11 . 178.8(2) no
O3 C9 C14 C13 . -178.59(19) no
O4 Cu1 N1 C1 3_566 29.6(2) no
O4 Cu1 N1 C2 3_566 -161.0(2) no
O4 Cu1 N3 C4 3_566 -26.0(2) no
O4 Cu1 N3 C5 3_566 169.0(2) no
O4 Cu1 O3 C8 3_566 173.59(15) no
O4 Cu1 O3 C9 3_566 -8.2(2) no
C1 N1 C2 C3 . -0.3(3) no
C1 N2 C3 C2 . -0.4(3) no
C2 N1 C1 N2 . 0.0(3) no
C3 N2 C1 N1 . 0.3(3) no
C4 N3 C5 C6 . 0.2(3) no
C4 N4 C6 C5 . 0.2(3) no
C5 N3 C4 N4 . -0.1(3) no
C6 N4 C4 N3 . -0.1(3) no
C8 O3 C9 C10 . -6.1(3) no
C8 O3 C9 C14 . 173.7(2) no
C9 O3 C8 C7 . -164.43(19) no
C9 C10 C11 C12 . 0.1(4) no
C10 C9 C14 C13 . 1.3(3) no
C10 C11 C12 C13 . 0.6(4) no
C11 C12 C13 C14 . -0.4(3) no
C11 C12 C13 C15 . 178.0(2) no
C12 C13 C14 C9 . -0.5(3) no
C12 C13 C15 O4 . 178.5(2) no
C12 C13 C15 O5 . -2.7(3) no
C14 C9 C10 C11 . -1.0(4) no
C14 C13 C15 O4 . -3.2(3) no
C14 C13 C15 O5 . 175.7(2) no
C15 C13 C14 C9 . -178.87(19) no
